data_4073755
loop_
_publ_author_name
'Stylianides, Neoklis'
'Danopoulos, Andreas A.'
'Pugh, David'
'Hancock, Fred'
'Zanotti-Gerosa, Antonio'

_publ_section_title
;
 Cyclometalated and Alkoxyphenyl-Substituted Palladium
 Imidazolin-2-ylidene Complexes. Synthetic, Structural, and Catalytic
 Studies
;
_journal_issue 23
_journal_name_full Organometallics
_journal_page_first 5627
_journal_paper_doi 10.1021/om700603d
_journal_volume 26
_journal_year 2007
_chemical_formula_moiety 'C42 H51 Cl N4 Pd'
_chemical_formula_sum 'C42 H51 Cl N4 Pd'
_chemical_formula_weight 753.72
_chemical_name_systematic
;
 ?
;
_space_group_IT_number 2
_symmetry_cell_setting triclinic
_symmetry_Int_Tables_number 2
_symmetry_space_group_name_Hall '-P 1'
_symmetry_space_group_name_H-M 'P -1'
_atom_sites_solution_hydrogens geom
_atom_sites_solution_primary direct
_atom_sites_solution_secondary difmap
_audit_creation_method SHELXL-97
_cell_angle_alpha 115.906(4)
_cell_angle_beta 97.093(4)
_cell_angle_gamma 95.803(5)
_cell_formula_units_Z 2
_cell_length_a 12.309(2)
_cell_length_b 12.969(2)
_cell_length_c 13.570(2)
_cell_measurement_reflns_used 4725
_cell_measurement_temperature 120(2)
_cell_measurement_theta_max 22.72
_cell_measurement_theta_min 2.91
_cell_volume 1904.3(5)
_computing_cell_refinement 'DENZO (Otwinowski & Minor, 1997) & COLLECT (Hooft, R.W.W., 1998)'
_computing_data_collection 'COLLECT (Hooft, R.W.W., 1998)'
_computing_data_reduction 'DENZO (Otwinowski & Minor, 1997) & COLLECT (Hooft, R.W.W., 1998)'
_computing_molecular_graphics 'ORTEP-III (Farrugia, 1997)'
_computing_publication_material 'PLATON (Spek, 2003), WinGX (Farrugia, 1999) and enCIFer (Allen et al., 2004).'
_computing_structure_refinement 'SHELXL-97 (Sheldrick, 1997)'
_computing_structure_solution 'DIRDIF-99 (Beurskens et al., 1999)'
_diffrn_ambient_temperature 120(2)
_diffrn_detector_area_resol_mean 9.091
_diffrn_measured_fraction_theta_full 0.942
_diffrn_measured_fraction_theta_max 0.942
_diffrn_measurement_device_type 'Bruker-Nonius 95mm CCD camera on \k-goniostat'
_diffrn_measurement_method '\f & \w scans'
_diffrn_radiation_monochromator '10cm confocal mirrors'
_diffrn_radiation_source 'Bruker-Nonius FR591 rotating anode'
_diffrn_radiation_type MoK\a
_diffrn_radiation_wavelength 0.71073
_diffrn_reflns_av_R_equivalents 0.0524
_diffrn_reflns_av_sigmaI/netI 0.0556
_diffrn_reflns_limit_h_max 13
_diffrn_reflns_limit_h_min -13
_diffrn_reflns_limit_k_max 14
_diffrn_reflns_limit_k_min -14
_diffrn_reflns_limit_l_max 14
_diffrn_reflns_limit_l_min -14
_diffrn_reflns_number 15723
_diffrn_reflns_theta_full 23.13
_diffrn_reflns_theta_max 23.13
_diffrn_reflns_theta_min 2.96
_diffrn_standards_number 0
_exptl_absorpt_coefficient_mu 0.591
_exptl_absorpt_correction_T_max 0.9921
_exptl_absorpt_correction_T_min 0.9348
_exptl_absorpt_correction_type multi-scan
_exptl_absorpt_process_details 'SADABS V2.10 (Sheldrick, G.M., 2003)'
_exptl_crystal_colour colourless
_exptl_crystal_density_diffrn 1.315
_exptl_crystal_density_method 'not measured'
_exptl_crystal_description block
_exptl_crystal_F_000 788
_exptl_crystal_size_max 0.11
_exptl_crystal_size_mid 0.10
_exptl_crystal_size_min 0.01
_refine_diff_density_max 1.841
_refine_diff_density_min -0.991
_refine_diff_density_rms 0.123
_refine_ls_extinction_method none
_refine_ls_goodness_of_fit_ref 1.103
_refine_ls_hydrogen_treatment constr
_refine_ls_matrix_type full
_refine_ls_number_parameters 461
_refine_ls_number_reflns 5080
_refine_ls_number_restraints 31
_refine_ls_restrained_S_all 1.101
_refine_ls_R_factor_all 0.0926
_refine_ls_R_factor_gt 0.0777
_refine_ls_shift/su_max 0.014
_refine_ls_shift/su_mean 0.001
_refine_ls_structure_factor_coef Fsqd
_refine_ls_weighting_details 'calc w=1/[\s^2^(Fo^2^)+(0.1103P)^2^+8.6983P] where P=(Fo^2^+2Fc^2^)/3'
_refine_ls_weighting_scheme calc
_refine_ls_wR_factor_gt 0.1996
_refine_ls_wR_factor_ref 0.2129
_reflns_number_gt 4317
_reflns_number_total 5080
_reflns_threshold_expression I>2\s(I)
_cod_data_source_file om700603d-file002.cif
_cod_data_source_block 5
_cod_depositor_comments
;
The following automatic conversions were performed:

'_symmetry_cell_setting' value 'Triclinic' changed to 'triclinic'
according to /home/saulius/struct/CIF-dictionaries/cif_core.dic
dictionary named 'cif_core.dic' version 2.4.1 from 2010-06-29.

Automatic conversion script
Id: cif_fix_values 1715 2011-07-08 13:25:40Z adriana 
;
_cod_original_sg_symbol_H-M P-1
_cod_database_code 4073755

loop_
_symmetry_equiv_pos_as_xyz
'x, y, z'
'-x, -y, -z'

loop_
_atom_site_label
_atom_site_type_symbol
_atom_site_fract_x
_atom_site_fract_y
_atom_site_fract_z
_atom_site_U_iso_or_equiv
_atom_site_adp_type
_atom_site_occupancy
_atom_site_symmetry_multiplicity
_atom_site_calc_flag
_atom_site_refinement_flags
_atom_site_disorder_assembly
_atom_site_disorder_group
C1 C 0.3565(6) 0.3481(7) 0.3376(6) 0.0417(19) Uani 1 1 d . . .
C2 C 0.3528(7) 0.2535(7) 0.3602(6) 0.0419(19) Uani 1 1 d . . .
C3 C 0.4212(8) 0.1737(8) 0.3107(8) 0.058(2) Uani 1 1 d . . .
H3 H 0.4218 0.1092 0.3265 0.069 Uiso 1 1 calc R . .
C4 C 0.4877(8) 0.1838(8) 0.2405(8) 0.060(2) Uani 1 1 d . . .
H4 H 0.5349 0.1288 0.2102 0.072 Uiso 1 1 calc R . .
C5 C 0.4849(8) 0.2743(9) 0.2149(8) 0.064(3) Uani 1 1 d . . .
H5 H 0.5275 0.2800 0.1632 0.077 Uiso 1 1 calc R . .
C6 C 0.4190(7) 0.3598(7) 0.2646(7) 0.051(2) Uani 1 1 d . . .
H6 H 0.4180 0.4236 0.2479 0.061 Uiso 1 1 calc R . .
C7 C 0.2767(8) 0.2299(7) 0.4312(7) 0.052(2) Uani 1 1 d . . .
H7 H 0.2341 0.2954 0.4592 0.063 Uiso 1 1 calc R . .
C8 C 0.3410(10) 0.2257(9) 0.5321(8) 0.072(3) Uani 1 1 d . . .
H8A H 0.3763 0.1564 0.5073 0.107 Uiso 1 1 calc R . .
H8B H 0.2900 0.2225 0.5811 0.107 Uiso 1 1 calc R . .
H8C H 0.3983 0.2955 0.5729 0.107 Uiso 1 1 calc R . .
C9 C 0.1940(8) 0.1196(8) 0.3590(8) 0.061(2) Uani 1 1 d . . .
H9A H 0.2328 0.0528 0.3354 0.091 Uiso 1 1 calc R . .
H9B H 0.1571 0.1242 0.2931 0.091 Uiso 1 1 calc R . .
H9C H 0.1383 0.1102 0.4016 0.091 Uiso 1 1 calc R . .
C10 C 0.2298(6) 0.4882(7) 0.3487(6) 0.0399(19) Uani 1 1 d . C .
C11 C 0.3428(7) 0.5205(7) 0.5151(6) 0.047(2) Uani 1 1 d . . .
H11A H 0.4183 0.5623 0.5249 0.057 Uiso 1 1 calc R . .
H11B H 0.3451 0.4788 0.5613 0.057 Uiso 1 1 calc R . .
C12 C 0.2592(7) 0.6027(7) 0.5431(6) 0.045(2) Uani 1 1 d . . .
H12A H 0.2006 0.5783 0.5762 0.054 Uiso 1 1 calc R . .
H12B H 0.2956 0.6838 0.5943 0.054 Uiso 1 1 calc R . .
C13 C 0.1393(7) 0.6646(7) 0.4221(7) 0.048(2) Uani 1 1 d . . .
C14 C 0.1829(8) 0.7795(8) 0.4490(8) 0.060(2) Uani 1 1 d . B .
C15 C 0.1059(10) 0.8516(8) 0.4497(8) 0.066(3) Uani 1 1 d . . .
H15 H 0.1332 0.9303 0.4686 0.079 Uiso 1 1 calc R . .
C16 C -0.0066(10) 0.8150(9) 0.4248(8) 0.064(3) Uani 1 1 d . . .
H16 H -0.0562 0.8677 0.4286 0.076 Uiso 1 1 calc R . .
C17 C -0.0466(8) 0.6998(9) 0.3940(7) 0.058(2) Uani 1 1 d . . .
H17 H -0.1244 0.6719 0.3731 0.070 Uiso 1 1 calc R . .
C18 C 0.0273(7) 0.6231(7) 0.3931(6) 0.047(2) Uani 1 1 d . . .
H18 H -0.0003 0.5439 0.3727 0.056 Uiso 1 1 calc R . .
C19 C 0.3061(9) 0.8264(8) 0.4762(9) 0.083(4) Uani 1 1 d D . .
H19 H 0.3464 0.7624 0.4738 0.100 Uiso 1 1 calc R A 1
C20A C 0.328(4) 0.922(3) 0.5991(16) 0.061(10) Uani 0.360(15) 1 d PDU B 1
H20A H 0.4086 0.9434 0.6282 0.092 Uiso 0.360(15) 1 calc PR B 1
H20B H 0.2913 0.8933 0.6441 0.092 Uiso 0.360(15) 1 calc PR B 1
H20C H 0.2993 0.9913 0.6024 0.092 Uiso 0.360(15) 1 calc PR B 1
C20B C 0.351(3) 0.9349(19) 0.5873(15) 0.102(11) Uani 0.640(15) 1 d PDU B 2
H20D H 0.3243 1.0024 0.5842 0.153 Uiso 0.640(15) 1 calc PR B 2
H20E H 0.4322 0.9485 0.6013 0.153 Uiso 0.640(15) 1 calc PR B 2
H20F H 0.3243 0.9234 0.6476 0.153 Uiso 0.640(15) 1 calc PR B 2
C21 C 0.3415(12) 0.8622(13) 0.3908(12) 0.105(4) Uani 1 1 d U B .
H21A H 0.3248 0.7945 0.3170 0.157 Uiso 1 1 calc R . .
H21B H 0.4215 0.8923 0.4111 0.157 Uiso 1 1 calc R . .
H21C H 0.3010 0.9229 0.3891 0.157 Uiso 1 1 calc R . .
C22 C 0.1631(12) 0.4076(13) -0.0956(9) 0.096(5) Uani 1 1 d D . .
C23 C 0.2626(13) 0.3693(9) -0.1129(8) 0.084(4) Uani 1 1 d D B .
C24 C 0.3382(10) 0.4222(10) -0.1533(8) 0.075(3) Uani 1 1 d . . .
H24 H 0.4081 0.3985 -0.1640 0.090 Uiso 1 1 calc R C .
C25 C 0.3081(10) 0.5103(9) -0.1774(8) 0.072(3) Uani 1 1 d . C .
H25 H 0.3583 0.5460 -0.2058 0.086 Uiso 1 1 calc R . .
C26 C 0.2111(11) 0.5466(10) -0.1618(8) 0.076(3) Uani 1 1 d . . .
H26 H 0.1929 0.6060 -0.1805 0.091 Uiso 1 1 calc R C .
C27 C 0.1398(10) 0.5001(14) -0.1201(9) 0.094(4) Uani 1 1 d . C .
H27 H 0.0724 0.5289 -0.1066 0.113 Uiso 1 1 calc R . .
C28A C 0.321(4) 0.279(4) -0.092(6) 0.091(7) Uani 0.360(15) 1 d PD B 1
H28A H 0.2750 0.2537 -0.0478 0.109 Uiso 0.360(15) 1 calc PR B 1
C29A C 0.443(4) 0.309(4) -0.030(4) 0.112(5) Uani 0.360(15) 1 d P B 1
H29A H 0.4924 0.3281 -0.0732 0.167 Uiso 0.360(15) 1 calc PR B 1
H29B H 0.4631 0.2422 -0.0206 0.167 Uiso 0.360(15) 1 calc PR B 1
H29C H 0.4513 0.3763 0.0437 0.167 Uiso 0.360(15) 1 calc PR B 1
C30A C 0.331(4) 0.164(3) -0.197(3) 0.112(5) Uani 0.360(15) 1 d P B 1
H30A H 0.2771 0.1530 -0.2621 0.167 Uiso 0.360(15) 1 calc PR B 1
H30B H 0.3153 0.0968 -0.1823 0.167 Uiso 0.360(15) 1 calc PR B 1
H30C H 0.4062 0.1697 -0.2128 0.167 Uiso 0.360(15) 1 calc PR B 1
C28B C 0.267(2) 0.264(2) -0.090(3) 0.091(7) Uani 0.640(15) 1 d PD B 2
H28B H 0.2388 0.2768 -0.0198 0.109 Uiso 0.640(15) 1 calc PR B 2
C29B C 0.382(2) 0.246(2) -0.083(2) 0.112(5) Uani 0.640(15) 1 d P B 2
H29D H 0.4140 0.2587 -0.1396 0.167 Uiso 0.640(15) 1 calc PR B 2
H29E H 0.3839 0.1657 -0.0950 0.167 Uiso 0.640(15) 1 calc PR B 2
H29F H 0.4245 0.3002 -0.0086 0.167 Uiso 0.640(15) 1 calc PR B 2
C30B C 0.197(2) 0.1566(17) -0.1924(18) 0.112(5) Uani 0.640(15) 1 d P B 2
H30D H 0.2082 0.1619 -0.2605 0.167 Uiso 0.640(15) 1 calc PR B 2
H30E H 0.1183 0.1538 -0.1873 0.167 Uiso 0.640(15) 1 calc PR B 2
H30F H 0.2209 0.0859 -0.1947 0.167 Uiso 0.640(15) 1 calc PR B 2
C31A C 0.0659(13) 0.342(3) 0.027(2) 0.048(5) Uani 0.646(8) 1 d P C 3
C32A C -0.0454(11) 0.3262(15) -0.1339(11) 0.069(3) Uani 0.646(8) 1 d PD C 3
H32A H -0.0379 0.2867 -0.2131 0.083 Uiso 0.646(8) 1 calc PR C 3
H32B H -0.0891 0.3892 -0.1226 0.083 Uiso 0.646(8) 1 calc PR C 3
C33A C -0.0976(14) 0.2403(15) -0.0967(12) 0.069(3) Uani 0.646(8) 1 d P C 3
H33A H -0.1744 0.2512 -0.0856 0.083 Uiso 0.646(8) 1 calc PR C 3
H33B H -0.0990 0.1590 -0.1524 0.083 Uiso 0.646(8) 1 calc PR C 3
N3A N 0.0646(9) 0.3710(11) -0.0584(9) 0.056(3) Uani 0.646(8) 1 d PD C 3
N4A N -0.0240(13) 0.2688(15) 0.0099(14) 0.056(3) Uani 0.646(8) 1 d P C 3
C31B C 0.104(3) 0.322(5) 0.027(5) 0.048(5) Uani 0.354(8) 1 d P C 4
C32B C 0.037(2) 0.208(2) -0.1672(18) 0.069(3) Uani 0.354(8) 1 d PD C 4
H32C H -0.0075 0.2336 -0.2161 0.083 Uiso 0.354(8) 1 calc PR C 4
H32D H 0.0780 0.1489 -0.2133 0.083 Uiso 0.354(8) 1 calc PR C 4
C33B C -0.038(3) 0.158(3) -0.116(2) 0.069(3) Uani 0.354(8) 1 d P C 4
H33C H -0.0314 0.0758 -0.1367 0.083 Uiso 0.354(8) 1 calc PR C 4
H33D H -0.1168 0.1621 -0.1381 0.083 Uiso 0.354(8) 1 calc PR C 4
N3B N 0.1163(18) 0.3098(15) -0.0773(15) 0.056(3) Uani 0.354(8) 1 d PD C 4
N4B N 0.005(3) 0.235(3) 0.004(3) 0.056(3) Uani 0.354(8) 1 d P C 4
C34 C -0.0357(8) 0.2376(8) 0.0999(7) 0.054(2) Uani 1 1 d . . .
C35 C -0.1229(7) 0.1553(7) 0.0943(6) 0.0443(19) Uani 1 1 d . C .
C36 C -0.1327(7) 0.1530(7) 0.1942(7) 0.047(2) Uani 1 1 d . . .
H36 H -0.1912 0.0993 0.1942 0.057 Uiso 1 1 calc R C .
C37 C -0.0616(7) 0.2250(7) 0.2928(7) 0.048(2) Uani 1 1 d . C .
H37 H -0.0721 0.2219 0.3597 0.058 Uiso 1 1 calc R . .
C38 C 0.0251(7) 0.3018(6) 0.2940(6) 0.0418(19) Uani 1 1 d . . .
H38 H 0.0747 0.3506 0.3623 0.050 Uiso 1 1 calc R C .
C39 C 0.0417(7) 0.3095(7) 0.1991(6) 0.0413(19) Uani 1 1 d . C .
C40 C -0.2061(7) 0.0698(7) -0.0101(7) 0.051(2) Uani 1 1 d . . .
H40 H -0.1871 0.0851 -0.0726 0.061 Uiso 1 1 calc R C .
C41 C -0.1943(10) -0.0551(8) -0.0410(9) 0.074(3) Uani 1 1 d . C .
H41A H -0.1161 -0.0632 -0.0426 0.110 Uiso 1 1 calc R . .
H41B H -0.2395 -0.1064 -0.1148 0.110 Uiso 1 1 calc R . .
H41C H -0.2196 -0.0765 0.0143 0.110 Uiso 1 1 calc R . .
C42 C -0.3246(12) 0.0909(13) -0.0009(13) 0.112(4) Uani 1 1 d U C .
H42A H -0.3523 0.0616 0.0484 0.168 Uiso 1 1 calc R . .
H42B H -0.3721 0.0502 -0.0750 0.168 Uiso 1 1 calc R . .
H42C H -0.3258 0.1746 0.0299 0.168 Uiso 1 1 calc R . .
Cl1 Cl 0.3010(4) 0.5427(3) 0.1637(3) 0.1113(12) Uani 1 1 d . C .
N1 N 0.2970(5) 0.4403(5) 0.3964(5) 0.0395(15) Uani 1 1 d . . .
N2 N 0.2143(5) 0.5891(5) 0.4312(5) 0.0424(16) Uani 1 1 d . . .
Pd1 Pd 0.16177(5) 0.41777(5) 0.18430(5) 0.0429(3) Uani 1 1 d . . .

loop_
_atom_site_aniso_label
_atom_site_aniso_U_11
_atom_site_aniso_U_22
_atom_site_aniso_U_33
_atom_site_aniso_U_23
_atom_site_aniso_U_13
_atom_site_aniso_U_12
C1 0.038(5) 0.040(4) 0.035(4) 0.010(4) -0.003(3) -0.001(4)
C2 0.045(5) 0.041(5) 0.032(4) 0.012(4) -0.001(4) 0.013(4)
C3 0.056(6) 0.052(5) 0.052(5) 0.014(4) -0.004(5) 0.013(5)
C4 0.055(6) 0.049(6) 0.052(6) 0.003(5) 0.001(5) 0.008(4)
C5 0.057(6) 0.064(6) 0.046(5) 0.006(5) 0.009(5) -0.008(5)
C6 0.044(5) 0.044(5) 0.049(5) 0.013(4) 0.000(4) -0.008(4)
C7 0.067(6) 0.048(5) 0.047(5) 0.024(4) 0.013(4) 0.021(4)
C8 0.099(8) 0.068(6) 0.061(6) 0.037(5) 0.013(6) 0.039(6)
C9 0.069(6) 0.055(6) 0.069(6) 0.037(5) 0.018(5) 0.015(5)
C10 0.037(5) 0.038(4) 0.044(5) 0.023(4) -0.002(4) -0.005(4)
C11 0.058(5) 0.034(4) 0.031(4) 0.006(3) -0.015(4) 0.001(4)
C12 0.057(5) 0.039(4) 0.032(4) 0.014(4) -0.011(4) 0.006(4)
C13 0.055(6) 0.048(5) 0.040(5) 0.023(4) -0.003(4) 0.012(4)
C14 0.071(7) 0.049(5) 0.066(6) 0.036(5) -0.001(5) 0.011(5)
C15 0.086(8) 0.049(5) 0.069(7) 0.034(5) 0.004(6) 0.019(5)
C16 0.090(8) 0.063(6) 0.056(6) 0.039(5) 0.013(5) 0.029(6)
C17 0.060(6) 0.082(7) 0.038(5) 0.032(5) 0.003(4) 0.018(5)
C18 0.058(6) 0.048(5) 0.029(4) 0.015(4) -0.004(4) 0.012(4)
C19 0.068(7) 0.057(6) 0.139(11) 0.066(7) -0.010(7) 0.002(5)
C20A 0.061(10) 0.061(10) 0.062(10) 0.028(5) 0.011(2) 0.011(2)
C20B 0.102(11) 0.102(11) 0.103(11) 0.047(5) 0.019(2) 0.018(2)
C21 0.105(4) 0.105(4) 0.106(4) 0.048(2) 0.0196(13) 0.0177(13)
C22 0.092(10) 0.133(12) 0.041(6) 0.037(7) -0.009(6) -0.048(9)
C23 0.127(12) 0.070(7) 0.043(6) 0.024(5) -0.006(7) -0.009(7)
C24 0.094(8) 0.084(8) 0.056(6) 0.043(6) 0.011(6) 0.005(6)
C25 0.086(8) 0.071(7) 0.053(6) 0.029(5) 0.012(6) -0.010(6)
C26 0.091(9) 0.078(7) 0.049(6) 0.023(5) 0.005(6) 0.008(7)
C27 0.072(8) 0.154(13) 0.042(6) 0.035(8) 0.003(5) 0.012(8)
C28A 0.11(2) 0.103(13) 0.075(9) 0.059(10) 0.020(19) 0.003(17)
C29A 0.165(16) 0.074(9) 0.102(11) 0.042(8) 0.027(11) 0.034(10)
C30A 0.165(16) 0.074(9) 0.102(11) 0.042(8) 0.027(11) 0.034(10)
C28B 0.11(2) 0.103(13) 0.075(9) 0.059(10) 0.020(19) 0.003(17)
C29B 0.165(16) 0.074(9) 0.102(11) 0.042(8) 0.027(11) 0.034(10)
C30B 0.165(16) 0.074(9) 0.102(11) 0.042(8) 0.027(11) 0.034(10)
C31A 0.019(14) 0.082(13) 0.039(5) 0.027(7) 0.002(11) -0.005(11)
C32A 0.078(7) 0.081(7) 0.039(5) 0.030(5) -0.008(5) -0.021(5)
C33A 0.078(7) 0.081(7) 0.039(5) 0.030(5) -0.008(5) -0.021(5)
N3A 0.050(7) 0.075(8) 0.034(4) 0.024(5) -0.001(4) -0.009(4)
N4A 0.050(7) 0.075(8) 0.034(4) 0.024(5) -0.001(4) -0.009(4)
C31B 0.019(14) 0.082(13) 0.039(5) 0.027(7) 0.002(11) -0.005(11)
C32B 0.078(7) 0.081(7) 0.039(5) 0.030(5) -0.008(5) -0.021(5)
C33B 0.078(7) 0.081(7) 0.039(5) 0.030(5) -0.008(5) -0.021(5)
N3B 0.050(7) 0.075(8) 0.034(4) 0.024(5) -0.001(4) -0.009(4)
N4B 0.050(7) 0.075(8) 0.034(4) 0.024(5) -0.001(4) -0.009(4)
C34 0.058(6) 0.062(6) 0.038(5) 0.022(4) 0.006(4) -0.002(5)
C35 0.046(5) 0.044(5) 0.036(4) 0.016(4) -0.002(4) 0.000(4)
C36 0.045(5) 0.046(5) 0.047(5) 0.021(4) 0.003(4) 0.001(4)
C37 0.053(5) 0.051(5) 0.036(5) 0.018(4) 0.006(4) 0.004(4)
C38 0.046(5) 0.035(4) 0.035(4) 0.011(4) -0.004(4) 0.001(4)
C39 0.043(5) 0.042(4) 0.029(4) 0.012(3) -0.004(3) -0.001(4)
C40 0.049(5) 0.044(5) 0.043(5) 0.010(4) -0.003(4) -0.002(4)
C41 0.099(8) 0.043(5) 0.059(6) 0.015(5) -0.010(6) 0.000(5)
C42 0.111(5) 0.111(5) 0.112(5) 0.050(2) 0.0206(13) 0.0198(13)
Cl1 0.155(3) 0.094(2) 0.084(2) 0.0431(19) 0.018(2) 0.010(2)
N1 0.046(4) 0.034(3) 0.032(3) 0.014(3) -0.007(3) 0.000(3)
N2 0.050(4) 0.036(4) 0.039(4) 0.019(3) -0.008(3) 0.005(3)
Pd1 0.0469(4) 0.0459(4) 0.0309(4) 0.0188(3) -0.0039(3) -0.0052(3)

loop_
_atom_type_symbol
_atom_type_description
_atom_type_scat_dispersion_real
_atom_type_scat_dispersion_imag
_atom_type_scat_source
C C 0.0033 0.0016 'International Tables Vol C Tables 4.2.6.8 and 6.1.1.4'
H H 0.0000 0.0000 'International Tables Vol C Tables 4.2.6.8 and 6.1.1.4'
Cl Cl 0.1484 0.1585 'International Tables Vol C Tables 4.2.6.8 and 6.1.1.4'
N N 0.0061 0.0033 'International Tables Vol C Tables 4.2.6.8 and 6.1.1.4'
Pd Pd -0.9988 1.0072 'International Tables Vol C Tables 4.2.6.8 and 6.1.1.4'

loop_
_geom_angle_atom_site_label_1
_geom_angle_atom_site_label_2
_geom_angle_atom_site_label_3
_geom_angle
C6 C1 C2 122.2(8)
C6 C1 N1 118.7(7)
C2 C1 N1 119.1(7)
C1 C2 C3 116.7(8)
C1 C2 C7 124.4(7)
C3 C2 C7 118.8(8)
C4 C3 C2 123.2(9)
C4 C3 H3 118.4
C2 C3 H3 118.4
C5 C4 C3 118.8(9)
C5 C4 H4 120.6
C3 C4 H4 120.6
C4 C5 C6 120.7(9)
C4 C5 H5 119.6
C6 C5 H5 119.6
C1 C6 C5 118.4(9)
C1 C6 H6 120.8
C5 C6 H6 120.8
C9 C7 C8 112.0(8)
C9 C7 C2 109.3(7)
C8 C7 C2 112.4(8)
C9 C7 H7 107.6
C8 C7 H7 107.6
C2 C7 H7 107.6
C7 C8 H8A 109.5
C7 C8 H8B 109.5
H8A C8 H8B 109.5
C7 C8 H8C 109.5
H8A C8 H8C 109.5
H8B C8 H8C 109.5
C7 C9 H9A 109.5
C7 C9 H9B 109.5
H9A C9 H9B 109.5
C7 C9 H9C 109.5
H9A C9 H9C 109.5
H9B C9 H9C 109.5
N1 C10 N2 107.0(6)
N1 C10 Pd1 125.8(6)
N2 C10 Pd1 127.2(6)
N1 C11 C12 101.4(6)
N1 C11 H11A 111.5
C12 C11 H11A 111.5
N1 C11 H11B 111.5
C12 C11 H11B 111.5
H11A C11 H11B 109.3
N2 C12 C11 100.7(6)
N2 C12 H12A 111.6
C11 C12 H12A 111.6
N2 C12 H12B 111.6
C11 C12 H12B 111.6
H12A C12 H12B 109.4
C18 C13 C14 122.1(8)
C18 C13 N2 118.9(7)
C14 C13 N2 119.0(8)
C15 C14 C13 116.4(9)
C15 C14 C19 120.2(8)
C13 C14 C19 123.3(8)
C16 C15 C14 123.5(9)
C16 C15 H15 118.2
C14 C15 H15 118.2
C15 C16 C17 118.4(9)
C15 C16 H16 120.8
C17 C16 H16 120.8
C16 C17 C18 120.6(9)
C16 C17 H17 119.7
C18 C17 H17 119.7
C13 C18 C17 118.9(8)
C13 C18 H18 120.6
C17 C18 H18 120.6
C14 C19 C21 111.7(9)
C14 C19 C20B 117.3(15)
C21 C19 C20B 103.4(14)
C14 C19 C20A 105.1(18)
C21 C19 C20A 116.8(18)
C14 C19 H19 107.6
C21 C19 H19 107.6
C20B C19 H19 108.8
C20A C19 H19 107.6
C19 C20A H20A 109.5
C19 C20A H20B 109.5
C19 C20A H20C 109.5
C19 C20B H20D 109.5
C19 C20B H20E 109.5
H20D C20B H20E 109.5
C19 C20B H20F 109.5
H20D C20B H20F 109.5
H20E C20B H20F 109.5
C19 C21 H21A 109.5
C19 C21 H21B 109.5
H21A C21 H21B 109.5
C19 C21 H21C 109.5
H21A C21 H21C 109.5
H21B C21 H21C 109.5
C23 C22 C27 118.6(10)
C23 C22 N3B 93.9(15)
C27 C22 N3B 145.9(16)
C23 C22 N3A 134.2(14)
C27 C22 N3A 107.2(14)
C22 C23 C24 119.6(10)
C22 C23 C28B 109.9(15)
C24 C23 C28B 130.4(16)
C22 C23 C28A 135(2)
C24 C23 C28A 106(2)
C25 C24 C23 118.2(12)
C25 C24 H24 120.9
C23 C24 H24 120.9
C26 C25 C24 122.2(11)
C26 C25 H25 118.9
C24 C25 H25 118.9
C27 C26 C25 120.5(12)
C27 C26 H26 119.8
C25 C26 H26 119.8
C26 C27 C22 120.9(13)
C26 C27 H27 119.6
C22 C27 H27 119.6
C23 C28A C29A 122(4)
C23 C28A C30A 118(4)
C29A C28A C30A 98(3)
C23 C28A H28A 106.1
C29A C28A H28A 106.1
C30A C28A H28A 106.1
C29B C28B C23 107.3(18)
C29B C28B C30B 107(2)
C23 C28B C30B 107.5(19)
C29B C28B H28B 111.6
C23 C28B H28B 111.6
C30B C28B H28B 111.6
C28B C29B H29D 109.5
C28B C29B H29E 109.5
H29D C29B H29E 109.5
C28B C29B H29F 109.5
H29D C29B H29F 109.5
H29E C29B H29F 109.5
C28B C30B H30D 109.5
C28B C30B H30E 109.5
H30D C30B H30E 109.5
C28B C30B H30F 109.5
H30D C30B H30F 109.5
H30E C30B H30F 109.5
N4A C31A N3A 110.6(17)
N4A C31A Pd1 116.8(17)
N3A C31A Pd1 130.9(18)
N3A C32A C33A 101.3(10)
N3A C32A H32A 111.5
C33A C32A H32A 111.5
N3A C32A H32B 111.5
C33A C32A H32B 111.5
H32A C32A H32B 109.3
N4A C33A C32A 103.9(12)
N4A C33A H33A 111.0
C32A C33A H33A 111.0
N4A C33A H33B 111.0
C32A C33A H33B 111.0
H33A C33A H33B 109.0
C31A N3A C22 126.2(11)
C31A N3A C32A 110.8(12)
C22 N3A C32A 120.4(10)
C31A N4A C34 115.5(16)
C31A N4A C33A 111.4(17)
C34 N4A C33A 133.0(14)
N3B C31B N4B 103(4)
N3B C31B Pd1 143(4)
N4B C31B Pd1 114(3)
C33B C32B N3B 109.4(19)
C33B C32B H32C 109.8
N3B C32B H32C 109.8
C33B C32B H32D 109.8
N3B C32B H32D 109.8
H32C C32B H32D 108.2
C32B C33B N4B 101(2)
C32B C33B H33C 111.6
N4B C33B H33C 111.6
C32B C33B H33D 111.6
N4B C33B H33D 111.6
H33C C33B H33D 109.4
C31B N3B C22 123(3)
C31B N3B C32B 111(3)
C22 N3B C32B 121.3(16)
C34 N4B C31B 116(3)
C34 N4B C33B 129(3)
C31B N4B C33B 115(3)
C35 C34 C39 122.6(7)
C35 C34 N4B 123.9(15)
C39 C34 N4B 111.1(15)
C35 C34 N4A 124.0(10)
C39 C34 N4A 112.9(10)
C36 C35 C34 115.9(7)
C36 C35 C40 118.0(7)
C34 C35 C40 126.2(7)
C37 C36 C35 122.8(8)
C37 C36 H36 118.6
C35 C36 H36 118.6
C36 C37 C38 119.4(8)
C36 C37 H37 120.3
C38 C37 H37 120.3
C39 C38 C37 121.7(7)
C39 C38 H38 119.1
C37 C38 H38 119.1
C38 C39 C34 117.3(7)
C38 C39 Pd1 127.6(6)
C34 C39 Pd1 115.0(6)
C41 C40 C42 112.8(9)
C41 C40 C35 111.8(7)
C42 C40 C35 111.9(8)
C41 C40 H40 106.6
C42 C40 H40 106.6
C35 C40 H40 106.6
C40 C41 H41A 109.5
C40 C41 H41B 109.5
H41A C41 H41B 109.5
C40 C41 H41C 109.5
H41A C41 H41C 109.5
H41B C41 H41C 109.5
C40 C42 H42A 109.5
C40 C42 H42B 109.5
H42A C42 H42B 109.5
C40 C42 H42C 109.5
H42A C42 H42C 109.5
H42B C42 H42C 109.5
C10 N1 C1 125.2(6)
C10 N1 C11 112.0(6)
C1 N1 C11 118.2(6)
C10 N2 C13 127.0(6)
C10 N2 C12 112.4(6)
C13 N2 C12 118.6(6)
C31B Pd1 C39 82.6(17)
C31B Pd1 C10 168.4(16)
C39 Pd1 C10 92.0(3)
C31B Pd1 C31A 15.8(13)
C39 Pd1 C31A 78.8(8)
C10 Pd1 C31A 169.4(6)
C31B Pd1 Cl1 96.4(17)
C39 Pd1 Cl1 179.0(2)
C10 Pd1 Cl1 89.0(2)
C31A Pd1 Cl1 100.3(7)

loop_
_geom_bond_atom_site_label_1
_geom_bond_atom_site_label_2
_geom_bond_distance
C1 C6 1.375(12)
C1 C2 1.387(11)
C1 N1 1.446(10)
C2 C3 1.392(12)
C2 C7 1.524(12)
C3 C4 1.369(14)
C3 H3 0.9500
C4 C5 1.364(14)
C4 H4 0.9500
C5 C6 1.416(13)
C5 H5 0.9500
C6 H6 0.9500
C7 C9 1.509(13)
C7 C8 1.519(12)
C7 H7 1.0000
C8 H8A 0.9800
C8 H8B 0.9800
C8 H8C 0.9800
C9 H9A 0.9800
C9 H9B 0.9800
C9 H9C 0.9800
C10 N1 1.346(10)
C10 N2 1.351(10)
C10 Pd1 2.029(8)
C11 N1 1.479(9)
C11 C12 1.518(12)
C11 H11A 0.9900
C11 H11B 0.9900
C12 N2 1.476(9)
C12 H12A 0.9900
C12 H12B 0.9900
C13 C18 1.370(12)
C13 C14 1.399(12)
C13 N2 1.444(10)
C14 C15 1.394(13)
C14 C19 1.512(14)
C15 C16 1.367(15)
C15 H15 0.9500
C16 C17 1.380(14)
C16 H16 0.9500
C17 C18 1.412(12)
C17 H17 0.9500
C18 H18 0.9500
C19 C21 1.517(17)
C19 C20B 1.530(10)
C19 C20A 1.553(10)
C19 H19 1.0000
C20A H20A 0.9800
C20A H20B 0.9800
C20A H20C 0.9800
C20B H20D 0.9800
C20B H20E 0.9800
C20B H20F 0.9800
C21 H21A 0.9800
C21 H21B 0.9800
C21 H21C 0.9800
C22 C23 1.375(19)
C22 C27 1.42(2)
C22 N3B 1.471(10)
C22 N3A 1.481(16)
C23 C24 1.401(17)
C23 C28B 1.530(10)
C23 C28A 1.540(10)
C24 C25 1.389(15)
C24 H24 0.9500
C25 C26 1.334(16)
C25 H25 0.9500
C26 C27 1.328(17)
C26 H26 0.9500
C27 H27 0.9500
C28A C29A 1.56(7)
C28A C30A 1.59(7)
C28A H28A 1.0000
C29A H29A 0.9800
C29A H29B 0.9800
C29A H29C 0.9800
C30A H30A 0.9800
C30A H30B 0.9800
C30A H30C 0.9800
C28B C29B 1.46(3)
C28B C30B 1.55(4)
C28B H28B 1.0000
C29B H29D 0.9800
C29B H29E 0.9800
C29B H29F 0.9800
C30B H30D 0.9800
C30B H30E 0.9800
C30B H30F 0.9800
C31A N4A 1.30(3)
C31A N3A 1.37(3)
C31A Pd1 2.05(2)
C32A N3A 1.482(9)
C32A C33A 1.53(2)
C32A H32A 0.9900
C32A H32B 0.9900
C33A N4A 1.48(2)
C33A H33A 0.9900
C33A H33B 0.9900
N4A C34 1.464(19)
C31B N3B 1.39(6)
C31B N4B 1.48(7)
C31B Pd1 1.93(6)
C32B C33B 1.48(4)
C32B N3B 1.491(10)
C32B H32C 0.9900
C32B H32D 0.9900
C33B N4B 1.48(4)
C33B H33C 0.9900
C33B H33D 0.9900
N4B C34 1.45(3)
C34 C35 1.405(12)
C34 C39 1.412(11)
C35 C36 1.388(11)
C35 C40 1.525(11)
C36 C37 1.372(11)
C36 H36 0.9500
C37 C38 1.377(11)
C37 H37 0.9500
C38 C39 1.372(11)
C38 H38 0.9500
C39 Pd1 2.024(8)
C40 C41 1.513(13)
C40 C42 1.522(16)
C40 H40 1.0000
C41 H41A 0.9800
C41 H41B 0.9800
C41 H41C 0.9800
C42 H42A 0.9800
C42 H42B 0.9800
C42 H42C 0.9800
Cl1 Pd1 2.365(4)

loop_
_geom_torsion_atom_site_label_1
_geom_torsion_atom_site_label_2
_geom_torsion_atom_site_label_3
_geom_torsion_atom_site_label_4
_geom_torsion
C6 C1 C2 C3 4.0(12)
N1 C1 C2 C3 -173.1(7)
C6 C1 C2 C7 -173.7(8)
N1 C1 C2 C7 9.2(11)
C1 C2 C3 C4 -1.7(13)
C7 C2 C3 C4 176.2(8)
C2 C3 C4 C5 -1.9(14)
C3 C4 C5 C6 3.3(13)
C2 C1 C6 C5 -2.7(12)
N1 C1 C6 C5 174.4(7)
C4 C5 C6 C1 -1.2(13)
C1 C2 C7 C9 114.6(9)
C3 C2 C7 C9 -63.1(10)
C1 C2 C7 C8 -120.4(9)
C3 C2 C7 C8 61.9(10)
N1 C11 C12 N2 -24.0(8)
C18 C13 C14 C15 2.9(13)
N2 C13 C14 C15 -173.6(8)
C18 C13 C14 C19 -177.1(9)
N2 C13 C14 C19 6.4(14)
C13 C14 C15 C16 -0.8(15)
C19 C14 C15 C16 179.2(10)
C14 C15 C16 C17 -2.0(15)
C15 C16 C17 C18 2.8(13)
C14 C13 C18 C17 -2.2(13)
N2 C13 C18 C17 174.3(7)
C16 C17 C18 C13 -0.7(12)
C15 C14 C19 C21 -64.1(13)
C13 C14 C19 C21 115.9(11)
C15 C14 C19 C20B 55.0(18)
C13 C14 C19 C20B -125.0(16)
C15 C14 C19 C20A 63.4(19)
C13 C14 C19 C20A -116.6(19)
C27 C22 C23 C24 0.4(16)
N3B C22 C23 C24 169.7(11)
N3A C22 C23 C24 177.6(11)
C27 C22 C23 C28B -175.8(16)
N3B C22 C23 C28B -6.5(18)
N3A C22 C23 C28B 1(2)
C27 C22 C23 C28A 176(4)
N3B C22 C23 C28A -14(4)
N3A C22 C23 C28A -7(4)
C22 C23 C24 C25 -1.7(16)
C28B C23 C24 C25 173.7(19)
C28A C23 C24 C25 -179(3)
C23 C24 C25 C26 0.9(16)
C24 C25 C26 C27 1.2(17)
C25 C26 C27 C22 -2.6(17)
C23 C22 C27 C26 1.8(17)
N3B C22 C27 C26 -158.9(19)
N3A C22 C27 C26 -176.1(10)
C22 C23 C28A C29A -130(3)
C24 C23 C28A C29A 47(5)
C28B C23 C28A C29A -147(12)
C22 C23 C28A C30A 110(4)
C24 C23 C28A C30A -74(4)
C28B C23 C28A C30A 93(9)
C22 C23 C28B C29B -166.4(19)
C24 C23 C28B C29B 18(3)
C28A C23 C28B C29B 0(7)
C22 C23 C28B C30B 79(2)
C24 C23 C28B C30B -97(2)
C28A C23 C28B C30B -114(9)
N3A C32A C33A N4A 13.4(17)
N4A C31A N3A C22 -152.6(14)
Pd1 C31A N3A C22 43(3)
N4A C31A N3A C32A 9(2)
Pd1 C31A N3A C32A -155.3(14)
C23 C22 N3A C31A 43(2)
C27 C22 N3A C31A -139.5(19)
N3B C22 N3A C31A 55(2)
C23 C22 N3A C32A -116.9(16)
C27 C22 N3A C32A 60.5(17)
N3B C22 N3A C32A -104.8(18)
C33A C32A N3A C31A -14.0(19)
C33A C32A N3A C22 148.8(14)
N3A C31A N4A C34 -175.8(14)
Pd1 C31A N4A C34 -9(2)
N3A C31A N4A C33A 1(2)
Pd1 C31A N4A C33A 167.5(13)
C32A C33A N4A C31A -10(2)
C32A C33A N4A C34 166.2(15)
N3B C32B C33B N4B -1(3)
N4B C31B N3B C22 149(3)
Pd1 C31B N3B C22 -23(6)
N4B C31B N3B C32B -7(4)
Pd1 C31B N3B C32B -179(4)
C23 C22 N3B C31B 106(3)
C27 C22 N3B C31B -91(3)
N3A C22 N3B C31B -65(3)
C23 C22 N3B C32B -100(2)
C27 C22 N3B C32B 63(4)
N3A C22 N3B C32B 88(3)
C33B C32B N3B C31B 5(4)
C33B C32B N3B C22 -151(3)
N3B C31B N4B C34 -173(2)
Pd1 C31B N4B C34 2(4)
N3B C31B N4B C33B 7(4)
Pd1 C31B N4B C33B -178(2)
C32B C33B N4B C34 176(3)
C32B C33B N4B C31B -4(4)
C31B N4B C34 C35 -174(2)
C33B N4B C34 C35 6(4)
C31B N4B C34 C39 -11(3)
C33B N4B C34 C39 169(3)
C31B N4B C34 N4A 88(6)
C33B N4B C34 N4A -92(5)
C31A N4A C34 C35 -175.9(14)
C33A N4A C34 C35 9(2)
C31A N4A C34 C39 11.9(18)
C33A N4A C34 C39 -163.7(16)
C31A N4A C34 N4B -78(5)
C33A N4A C34 N4B 106(6)
C39 C34 C35 C36 3.4(13)
N4B C34 C35 C36 164.2(15)
N4A C34 C35 C36 -168.0(10)
C39 C34 C35 C40 -176.4(8)
N4B C34 C35 C40 -15.6(19)
N4A C34 C35 C40 12.1(15)
C34 C35 C36 C37 -0.8(13)
C40 C35 C36 C37 179.1(8)
C35 C36 C37 C38 -1.4(13)
C36 C37 C38 C39 0.9(13)
C37 C38 C39 C34 1.6(12)
C37 C38 C39 Pd1 178.9(6)
C35 C34 C39 C38 -3.9(13)
N4B C34 C39 C38 -166.9(14)
N4A C34 C39 C38 168.4(9)
C35 C34 C39 Pd1 178.5(7)
N4B C34 C39 Pd1 15.5(15)
N4A C34 C39 Pd1 -9.2(11)
C36 C35 C40 C41 -64.9(11)
C34 C35 C40 C41 115.0(10)
C36 C35 C40 C42 62.8(11)
C34 C35 C40 C42 -117.4(11)
N2 C10 N1 C1 -164.0(7)
Pd1 C10 N1 C1 17.8(10)
N2 C10 N1 C11 -8.6(9)
Pd1 C10 N1 C11 173.1(6)
C6 C1 N1 C10 50.2(10)
C2 C1 N1 C10 -132.6(8)
C6 C1 N1 C11 -103.7(9)
C2 C1 N1 C11 73.5(9)
C12 C11 N1 C10 21.6(9)
C12 C11 N1 C1 178.8(6)
N1 C10 N2 C13 -173.0(7)
Pd1 C10 N2 C13 5.2(11)
N1 C10 N2 C12 -9.1(9)
Pd1 C10 N2 C12 169.1(6)
C18 C13 N2 C10 63.4(11)
C14 C13 N2 C10 -120.0(9)
C18 C13 N2 C12 -99.6(9)
C14 C13 N2 C12 77.0(10)
C11 C12 N2 C10 21.8(9)
C11 C12 N2 C13 -172.8(7)
N3B C31B Pd1 C39 177(5)
N4B C31B Pd1 C39 5(3)
N3B C31B Pd1 C10 -121(8)
N4B C31B Pd1 C10 68(7)
N3B C31B Pd1 C31A 102(12)
N4B C31B Pd1 C31A -70(8)
N3B C31B Pd1 Cl1 -3(5)
N4B C31B Pd1 Cl1 -175(3)
C38 C39 Pd1 C31B 170.9(15)
C34 C39 Pd1 C31B -11.8(14)
C38 C39 Pd1 C10 1.2(8)
C34 C39 Pd1 C10 178.5(7)
C38 C39 Pd1 C31A -173.6(10)
C34 C39 Pd1 C31A 3.8(9)
N1 C10 Pd1 C31B 18(7)
N2 C10 Pd1 C31B -160(7)
N1 C10 Pd1 C39 79.4(7)
N2 C10 Pd1 C39 -98.6(7)
N1 C10 Pd1 C31A 109(4)
N2 C10 Pd1 C31A -69(4)
N1 C10 Pd1 Cl1 -100.6(6)
N2 C10 Pd1 Cl1 81.5(7)
N4A C31A Pd1 C31B 106(10)
N3A C31A Pd1 C31B -91(9)
N4A C31A Pd1 C39 3.0(15)
N3A C31A Pd1 C39 166.6(18)
N4A C31A Pd1 C10 -27(6)
N3A C31A Pd1 C10 137(3)
N4A C31A Pd1 Cl1 -177.1(14)
N3A C31A Pd1 Cl1 -13.6(18)
